data_1514677
loop_
_publ_author_name
'Larionov, Evgeny'
'Nakanishi, Masafumi'
'Katayev, Dmitry'
'Besnard, C\'eline'
'K\"undig, E. Peter'

_publ_section_title
;
 Scope and mechanism of asymmetric C(sp3)--H/C(Ar)--X coupling reactions:
 computational and experimental study
;
_journal_issue 5
_journal_name_full 'Chemical Science'
_journal_page_first 1995
_journal_paper_doi 10.1039/c3sc00098b
_journal_volume 4
_journal_year 2013
_chemical_absolute_configuration ad
_chemical_formula_moiety 'C40 H54 I N3 O Pd'
_chemical_formula_sum 'C40 H54 I N3 O Pd'
_chemical_formula_weight 826.16
_chemical_name_systematic
;
?
;
_space_group_crystal_system triclinic
_space_group_IT_number 1
_space_group_name_Hall 'P 1'
_space_group_name_H-M_alt 'P 1'
_symmetry_space_group_name_Hall 'P 1'
_symmetry_space_group_name_H-M 'P 1'
_atom_sites_solution_hydrogens geom
_atom_sites_solution_primary direct
_atom_sites_solution_secondary difmap
_audit_creation_date 2012-05-29
_audit_creation_method
;
Olex2 1.2-beta
(compiled May 9 2012 12:37:22, GUI svn.r4230)
;
_cell_angle_alpha 103.4931(16)
_cell_angle_beta 91.2746(16)
_cell_angle_gamma 90.1766(16)
_cell_formula_units_Z 2
_cell_length_a 11.3782(2)
_cell_length_b 12.8716(2)
_cell_length_c 13.5328(3)
_cell_measurement_reflns_used 29456
_cell_measurement_temperature 180(2)
_cell_measurement_theta_max 28.8657
_cell_measurement_theta_min 2.3344
_cell_volume 1926.70(6)
_computing_cell_refinement
;
CrysAlisPro, Agilent Technologies,
Version 1.171.35.11 (release 16-05-2011 CrysAlis171 .NET)
(compiled May 16 2011,17:55:39)
;
_computing_data_collection
;
CrysAlisPro, Agilent Technologies,
Version 1.171.35.11 (release 16-05-2011 CrysAlis171 .NET)
(compiled May 16 2011,17:55:39)
;
_computing_data_reduction
;
CrysAlisPro, Agilent Technologies,
Version 1.171.35.11 (release 16-05-2011 CrysAlis171 .NET)
(compiled May 16 2011,17:55:39)
;
_computing_molecular_graphics
;
O. V. Dolomanov, L. J. Bourhis, R. J. Gildea, J. A. K. Howard and H. Puschmann,
OLEX2: a complete structure solution, refinement and analysis program.
J. Appl. Cryst. (2009). 42, 339-341.
;
_computing_publication_material
;
O. V. Dolomanov, L. J. Bourhis, R. J. Gildea, J. A. K. Howard and H. Puschmann,
OLEX2: a complete structure solution, refinement and analysis program.
J. Appl. Cryst. (2009). 42, 339-341.
;
_computing_structure_refinement
;
SHELXL, G.M. Sheldrick, Acta Cryst.
(2008). A64, 112-122
;
_computing_structure_solution
;
XS, G.M. Sheldrick, Acta Cryst.
(2008). A64, 112-122
;
_diffrn_ambient_temperature 180
_diffrn_detector_area_resol_mean 10.4679
_diffrn_measured_fraction_theta_full 0.999
_diffrn_measured_fraction_theta_max 0.915
_diffrn_measurement_details
;
1 omega -64.00 -20.00 1.0000 5.0000
omega____ theta____ kappa____ phi______ frames
- -16.8132 95.0000 -83.0000 44
2 omega -9.00 97.00 1.0000 5.0000
omega____ theta____ kappa____ phi______ frames
- 17.7507 38.0000 90.0000 106
3 omega -23.00 110.00 1.0000 5.0000
omega____ theta____ kappa____ phi______ frames
- 17.7507 77.0000 -150.0000 133
4 omega 36.00 106.00 1.0000 5.0000
omega____ theta____ kappa____ phi______ frames
- 17.7507 -178.0000 -60.0000 70
5 omega 34.00 114.00 1.0000 5.0000
omega____ theta____ kappa____ phi______ frames
- 17.7507 -178.0000 -150.0000 80
6 omega 7.00 102.00 1.0000 5.0000
omega____ theta____ kappa____ phi______ frames
- 17.7507 77.0000 -60.0000 95
7 omega -67.00 58.00 1.0000 5.0000
omega____ theta____ kappa____ phi______ frames
- 17.7507 -38.0000 -60.0000 125
8 omega -20.00 18.00 1.0000 5.0000
omega____ theta____ kappa____ phi______ frames
- -16.8132 -99.0000 -90.0000 38
9 omega -22.00 104.00 1.0000 5.0000
omega____ theta____ kappa____ phi______ frames
- 17.7507 38.0000 150.0000 126
10 omega -68.00 58.00 1.0000 5.0000
omega____ theta____ kappa____ phi______ frames
- 17.7507 -38.0000 120.0000 126
11 omega 34.00 114.00 1.0000 5.0000
omega____ theta____ kappa____ phi______ frames
- 17.7507 -178.0000 120.0000 80
;
_diffrn_measurement_device_type 'SuperNova, Dual, Cu at zero, Atlas'
_diffrn_measurement_method '\w scans'
_diffrn_orient_matrix_UB_11 0.0448304000
_diffrn_orient_matrix_UB_12 0.0153437000
_diffrn_orient_matrix_UB_13 0.0379312000
_diffrn_orient_matrix_UB_21 -0.0411204000
_diffrn_orient_matrix_UB_22 0.0309614000
_diffrn_orient_matrix_UB_23 0.0328526000
_diffrn_orient_matrix_UB_31 -0.0136993000
_diffrn_orient_matrix_UB_32 -0.0449187000
_diffrn_orient_matrix_UB_33 0.0197208000
_diffrn_radiation_monochromator mirror
_diffrn_radiation_type 'Mo K\a'
_diffrn_radiation_wavelength 0.7107
_diffrn_reflns_av_R_equivalents 0.0253
_diffrn_reflns_av_unetI/netI 0.0336
_diffrn_reflns_limit_h_max 15
_diffrn_reflns_limit_h_min -15
_diffrn_reflns_limit_k_max 17
_diffrn_reflns_limit_k_min -17
_diffrn_reflns_limit_l_max 17
_diffrn_reflns_limit_l_min -17
_diffrn_reflns_number 42420
_diffrn_reflns_theta_full 25.00
_diffrn_reflns_theta_max 28.93
_diffrn_reflns_theta_min 2.34
_diffrn_source 'SuperNova (Mo) X-ray Source'
_exptl_absorpt_coefficient_mu 1.316
_exptl_absorpt_correction_T_max 0.796
_exptl_absorpt_correction_T_min 0.662
_exptl_absorpt_correction_type analytical
_exptl_absorpt_process_details
;
CrysAlisPro, Agilent Technologies,
Version 1.171.35.11 (release 16-05-2011 CrysAlis171 .NET)
(compiled May 16 2011,17:55:39)
Analytical numeric absorption correction using a multifaceted crystal
model based on expressions derived by R.C. Clark & J.S. Reid.
(Clark, R. C. & Reid, J. S. (1995). Acta Cryst. A51, 887-897)
;
_exptl_crystal_density_diffrn 1.424
_exptl_crystal_density_method 'not measured'
_exptl_crystal_F_000 844
_exptl_crystal_size_max 0.3725
_exptl_crystal_size_mid 0.269
_exptl_crystal_size_min 0.2228
_refine_diff_density_max 1.205
_refine_diff_density_min -1.477
_refine_diff_density_rms 0.073
_refine_ls_abs_structure_details 'Flack H D (1983), Acta Cryst. A39, 876-881'
_refine_ls_abs_structure_Flack -0.026(9)
_refine_ls_extinction_method none
_refine_ls_goodness_of_fit_ref 1.035
_refine_ls_hydrogen_treatment constr
_refine_ls_matrix_type full
_refine_ls_number_parameters 854
_refine_ls_number_reflns 17934
_refine_ls_number_restraints 3
_refine_ls_restrained_S_all 1.035
_refine_ls_R_factor_all 0.0295
_refine_ls_R_factor_gt 0.0265
_refine_ls_shift/su_max 0.001
_refine_ls_shift/su_mean 0.000
_refine_ls_structure_factor_coef Fsqd
_refine_ls_weighting_details 'calc w=1/[\s^2^(Fo^2^)+(0.0246P)^2^+1.0986P] where P=(Fo^2^+2Fc^2^)/3'
_refine_ls_weighting_scheme calc
_refine_ls_wR_factor_gt 0.0596
_refine_ls_wR_factor_ref 0.0618
_reflns_number_gt 17106
_reflns_number_total 17934
_reflns_threshold_expression >2sigma(I)
_cod_data_source_file c3sc00098b.txt
_cod_data_source_block evmo
_cod_original_cell_volume 1926.69(6)
_cod_database_code 1514677
_chemical_oxdiff_formula 'C40 H54 I1 N3 O1 Pd1'
_reflns_odcompleteness_completeness 99.95
_reflns_odcompleteness_iscentric 1
_reflns_odcompleteness_theta 26.32

loop_
_space_group_symop_id
_space_group_symop_operation_xyz
1 'x, y, z'

loop_
_atom_site_label
_atom_site_type_symbol
_atom_site_fract_x
_atom_site_fract_y
_atom_site_fract_z
_atom_site_U_iso_or_equiv
_atom_site_adp_type
_atom_site_occupancy
_atom_site_symmetry_multiplicity
_atom_site_calc_flag
_atom_site_refinement_flags
Pd1A Pd 0.646398(16) 0.483253(15) 0.516427(14) 0.01946(5) Uani 1 1 d .
Pd1B Pd 0.315744(16) 0.866858(15) 0.032602(14) 0.01931(5) Uani 1 1 d .
I2A I 0.49646(3) 0.40829(2) 0.36098(2) 0.05847(9) Uani 1 1 d .
I2B I 0.46449(2) 0.86449(2) 0.188491(19) 0.05097(8) Uani 1 1 d .
N7B N 0.0852(2) 0.82208(18) 0.12012(18) 0.0212(5) Uani 1 1 d .
C44A C 0.8076(3) 0.4939(2) 0.6969(2) 0.0243(6) Uani 1 1 d .
H44A H 0.8294 0.4232 0.6642 0.029 Uiso 1 1 calc R
C9A C 0.6362(3) 0.1200(3) 0.4544(3) 0.0327(7) Uani 1 1 d .
N36A N 0.6399(2) 0.72651(18) 0.64692(18) 0.0240(5) Uani 1 1 d .
N7A N 0.8694(2) 0.39597(19) 0.41530(18) 0.0218(5) Uani 1 1 d .
O31B O 0.44428(17) 0.95234(17) -0.02418(17) 0.0272(4) Uani 1 1 d .
C8A C 0.6863(3) 0.2264(2) 0.5243(2) 0.0253(6) Uani 1 1 d .
H8A H 0.6190 0.2773 0.5344 0.030 Uiso 1 1 calc R
C45B C 0.2228(2) 0.8731(2) -0.0925(2) 0.0226(6) Uani 1 1 d .
N4A N 0.7783(2) 0.27766(19) 0.47595(18) 0.0230(5) Uani 1 1 d .
N36B N 0.3134(2) 1.05022(19) -0.09374(19) 0.0252(5) Uani 1 1 d .
C6A C 0.9368(3) 0.3036(2) 0.3942(2) 0.0286(6) Uani 1 1 d .
H6A H 1.0091 0.2941 0.3595 0.034 Uiso 1 1 calc R
C3A C 0.7718(2) 0.3804(2) 0.46536(19) 0.0202(5) Uani 1 1 d .
C22B C -0.0750(3) 0.9304(3) 0.0021(3) 0.0401(8) Uani 1 1 d .
H22A H -0.0773 0.8522 -0.0163 0.060 Uiso 1 1 calc R
H22B H -0.0069 0.9560 -0.0288 0.060 Uiso 1 1 calc R
H22C H -0.1472 0.9581 -0.0228 0.060 Uiso 1 1 calc R
N4B N 0.1828(2) 0.67747(18) 0.06292(18) 0.0212(5) Uani 1 1 d .
C45A C 0.7366(2) 0.5512(2) 0.6437(2) 0.0223(5) Uani 1 1 d .
C18B C 0.3435(3) 0.5609(3) -0.1624(3) 0.0389(8) Uani 1 1 d .
C37A C 0.6797(3) 0.8375(3) 0.6502(3) 0.0339(8) Uani 1 1 d .
H37A H 0.6432 0.8572 0.5893 0.041 Uiso 1 1 calc R
C5A C 0.8801(3) 0.2305(2) 0.4324(2) 0.0292(7) Uani 1 1 d .
H5A H 0.9051 0.1596 0.4300 0.035 Uiso 1 1 calc R
C29A C 0.7923(3) 0.5589(3) 0.2391(3) 0.0363(8) Uani 1 1 d .
C30B C 0.2217(4) 1.1227(3) 0.2425(3) 0.0506(10) Uani 1 1 d .
H30A H 0.2616 1.0714 0.1890 0.076 Uiso 1 1 calc R
H30B H 0.2800 1.1710 0.2842 0.076 Uiso 1 1 calc R
H30C H 0.1659 1.1643 0.2115 0.076 Uiso 1 1 calc R
C24A C 1.0253(3) 0.6561(3) 0.4017(3) 0.0412(8) Uani 1 1 d .
H24D H 0.9609 0.6994 0.4359 0.062 Uiso 1 1 calc R
H24E H 1.0185 0.6509 0.3283 0.062 Uiso 1 1 calc R
H24F H 1.1007 0.6898 0.4277 0.062 Uiso 1 1 calc R
C33A C 0.4516(3) 0.7620(3) 0.5616(3) 0.0327(7) Uani 1 1 d .
H33A H 0.4637 0.8365 0.6032 0.039 Uiso 1 1 calc R
C18A C 0.6616(3) 0.2668(3) 0.7164(3) 0.0380(8) Uani 1 1 d .
C43B C 0.0925(3) 0.7905(3) -0.2363(3) 0.0348(8) Uani 1 1 d .
H43B H 0.0397 0.7346 -0.2676 0.042 Uiso 1 1 calc R
C14A C 0.8317(3) 0.1687(3) 0.6458(3) 0.0383(8) Uani 1 1 d .
H14A H 0.8766 0.1373 0.5883 0.046 Uiso 1 1 calc R
C14B C 0.1612(3) 0.4883(3) -0.1199(3) 0.0352(7) Uani 1 1 d .
H14B H 0.1049 0.4823 -0.0707 0.042 Uiso 1 1 calc R
C40B C 0.2419(3) 0.9578(2) -0.1393(2) 0.0259(6) Uani 1 1 d .
C37B C 0.2724(3) 1.1599(3) -0.0977(3) 0.0323(7) Uani 1 1 d .
H37B H 0.3123 1.2100 -0.0388 0.039 Uiso 1 1 calc R
C8B C 0.2820(2) 0.6070(2) 0.0225(2) 0.0230(6) Uani 1 1 d .
H8B H 0.3502 0.6564 0.0230 0.028 Uiso 1 1 calc R
C5B C 0.0757(3) 0.6471(2) 0.0942(2) 0.0274(6) Uani 1 1 d .
H5B H 0.0497 0.5761 0.0908 0.033 Uiso 1 1 calc R
C30A C 0.7308(4) 0.6477(3) 0.3105(3) 0.0530(11) Uani 1 1 d .
H30D H 0.6893 0.6189 0.3610 0.079 Uiso 1 1 calc R
H30E H 0.6743 0.6811 0.2721 0.079 Uiso 1 1 calc R
H30F H 0.7888 0.7012 0.3450 0.079 Uiso 1 1 calc R
C42A C 0.8177(3) 0.6388(3) 0.8452(2) 0.0375(8) Uani 1 1 d .
H42A H 0.8437 0.6681 0.9132 0.045 Uiso 1 1 calc R
C32A C 0.5400(3) 0.6886(2) 0.5953(2) 0.0247(6) Uani 1 1 d .
C23B C -0.1724(3) 0.9298(3) 0.1651(3) 0.0433(9) Uani 1 1 d .
H23A H -0.2431 0.9654 0.1475 0.065 Uiso 1 1 calc R
H23B H -0.1612 0.9463 0.2392 0.065 Uiso 1 1 calc R
H23C H -0.1813 0.8524 0.1393 0.065 Uiso 1 1 calc R
C25B C 0.0322(3) 0.9224(3) 0.3374(3) 0.0371(8) Uani 1 1 d .
H25B H -0.0166 0.8616 0.3116 0.044 Uiso 1 1 calc R
C17A C 0.7059(4) 0.2578(3) 0.8120(3) 0.0522(11) Uani 1 1 d .
H17A H 0.6626 0.2884 0.8708 0.063 Uiso 1 1 calc R
C25A C 0.9125(3) 0.4029(3) 0.1980(3) 0.0390(8) Uani 1 1 d .
H25A H 0.9613 0.3520 0.2192 0.047 Uiso 1 1 calc R
C21B C -0.0651(3) 0.9693(2) 0.1171(2) 0.0289(6) Uani 1 1 d .
C34B C 0.6231(3) 1.0986(3) -0.0025(3) 0.0371(7) Uani 1 1 d .
H34A H 0.6734 1.1587 0.0320 0.056 Uiso 1 1 calc R
H34B H 0.6479 1.0732 -0.0729 0.056 Uiso 1 1 calc R
H34C H 0.6300 1.0406 0.0329 0.056 Uiso 1 1 calc R
C9B C 0.3212(3) 0.5333(2) 0.0953(2) 0.0283(6) Uani 1 1 d .
C13A C 0.7268(3) 0.2198(3) 0.6313(2) 0.0307(7) Uani 1 1 d .
C24B C -0.0691(3) 1.0907(3) 0.1427(3) 0.0386(8) Uani 1 1 d .
H24A H -0.0054 1.1185 0.1083 0.058 Uiso 1 1 calc R
H24B H -0.0596 1.1180 0.2163 0.058 Uiso 1 1 calc R
H24C H -0.1449 1.1139 0.1198 0.058 Uiso 1 1 calc R
C10B C 0.4478(3) 0.4989(3) 0.0670(3) 0.0478(10) Uani 1 1 d .
H10A H 0.4490 0.4595 -0.0043 0.072 Uiso 1 1 calc R
H10B H 0.4765 0.4529 0.1106 0.072 Uiso 1 1 calc R
H10C H 0.4984 0.5624 0.0767 0.072 Uiso 1 1 calc R
C22A C 1.0279(3) 0.5563(3) 0.5370(2) 0.0408(8) Uani 1 1 d .
H22D H 1.1042 0.5882 0.5627 0.061 Uiso 1 1 calc R
H22E H 1.0205 0.4858 0.5523 0.061 Uiso 1 1 calc R
H22F H 0.9648 0.6025 0.5697 0.061 Uiso 1 1 calc R
C26B C 0.0516(4) 0.9565(4) 0.4414(3) 0.0485(10) Uani 1 1 d .
H26B H 0.0163 0.9194 0.4863 0.058 Uiso 1 1 calc R
C33B C 0.4957(3) 1.1351(2) -0.0019(2) 0.0269(6) Uani 1 1 d .
H33B H 0.4864 1.1883 -0.0448 0.032 Uiso 1 1 calc R
C15A C 0.8718(4) 0.1625(3) 0.7406(3) 0.0514(10) Uani 1 1 d .
H15A H 0.9435 0.1273 0.7482 0.062 Uiso 1 1 calc R
C12A C 0.6254(4) 0.1310(3) 0.3441(3) 0.0474(9) Uani 1 1 d .
H12D H 0.5858 0.1980 0.3422 0.071 Uiso 1 1 calc R
H12E H 0.5794 0.0707 0.3036 0.071 Uiso 1 1 calc R
H12F H 0.7039 0.1311 0.3159 0.071 Uiso 1 1 calc R
C21A C 1.0190(3) 0.5444(2) 0.4219(2) 0.0273(6) Uani 1 1 d .
C35B C 0.4624(3) 1.1861(3) 0.1077(3) 0.0409(8) Uani 1 1 d .
H35A H 0.4701 1.1333 0.1490 0.061 Uiso 1 1 calc R
H35B H 0.3810 1.2109 0.1087 0.061 Uiso 1 1 calc R
H35C H 0.5149 1.2470 0.1354 0.061 Uiso 1 1 calc R
C40A C 0.7104(3) 0.6567(2) 0.6935(2) 0.0248(6) Uani 1 1 d .
C41A C 0.7485(3) 0.6988(3) 0.7937(3) 0.0355(7) Uani 1 1 d .
H41A H 0.7270 0.7693 0.8270 0.043 Uiso 1 1 calc R
C34A C 0.3290(3) 0.7233(4) 0.5784(4) 0.0676(14) Uani 1 1 d .
H34D H 0.3178 0.6496 0.5388 0.101 Uiso 1 1 calc R
H34E H 0.2704 0.7693 0.5565 0.101 Uiso 1 1 calc R
H34F H 0.3198 0.7258 0.6508 0.101 Uiso 1 1 calc R
C10A C 0.5140(3) 0.1035(3) 0.4942(4) 0.0561(11) Uani 1 1 d .
H10D H 0.5216 0.0944 0.5640 0.084 Uiso 1 1 calc R
H10E H 0.4769 0.0396 0.4508 0.084 Uiso 1 1 calc R
H10F H 0.4652 0.1659 0.4933 0.084 Uiso 1 1 calc R
C31B C 0.0827(3) 0.9754(2) 0.2697(2) 0.0294(6) Uani 1 1 d .
C31A C 0.8663(3) 0.4859(3) 0.2714(2) 0.0301(7) Uani 1 1 d .
C15B C 0.1407(3) 0.4352(3) -0.2196(3) 0.0478(9) Uani 1 1 d .
H15B H 0.0718 0.3928 -0.2384 0.057 Uiso 1 1 calc R
C38B C 0.3104(4) 1.1955(3) -0.1922(3) 0.0515(10) Uani 1 1 d .
H38A H 0.3884 1.1669 -0.2118 0.077 Uiso 1 1 calc R
H38B H 0.3134 1.2737 -0.1775 0.077 Uiso 1 1 calc R
H38C H 0.2538 1.1687 -0.2481 0.077 Uiso 1 1 calc R
C23A C 1.1248(3) 0.4809(3) 0.3713(3) 0.0418(8) Uani 1 1 d .
H23D H 1.1151 0.4673 0.2972 0.063 Uiso 1 1 calc R
H23E H 1.1296 0.4128 0.3916 0.063 Uiso 1 1 calc R
H23F H 1.1972 0.5223 0.3927 0.063 Uiso 1 1 calc R
C38A C 0.6393(4) 0.9212(3) 0.7428(3) 0.0572(11) Uani 1 1 d .
H38D H 0.5582 0.9056 0.7577 0.086 Uiso 1 1 calc R
H38E H 0.6435 0.9923 0.7284 0.086 Uiso 1 1 calc R
H38F H 0.6905 0.9193 0.8016 0.086 Uiso 1 1 calc R
C12B C 0.3210(3) 0.5979(3) 0.2058(3) 0.0404(8) Uani 1 1 d .
H12A H 0.3641 0.6652 0.2116 0.061 Uiso 1 1 calc R
H12B H 0.3590 0.5566 0.2497 0.061 Uiso 1 1 calc R
H12C H 0.2398 0.6133 0.2268 0.061 Uiso 1 1 calc R
C20A C 0.8953(3) 0.4965(2) 0.3848(2) 0.0241(6) Uani 1 1 d .
H20A H 0.8378 0.5494 0.4218 0.029 Uiso 1 1 calc R
C29B C 0.1569(3) 1.0638(3) 0.3081(3) 0.0361(8) Uani 1 1 d .
C19A C 0.5513(4) 0.3292(3) 0.7096(3) 0.0519(10) Uani 1 1 d .
H19D H 0.4912 0.2820 0.6694 0.078 Uiso 1 1 calc R
H19E H 0.5684 0.3878 0.6768 0.078 Uiso 1 1 calc R
H19F H 0.5225 0.3586 0.7781 0.078 Uiso 1 1 calc R
C17B C 0.3197(4) 0.5054(3) -0.2638(3) 0.0521(11) Uani 1 1 d .
H17B H 0.3743 0.5109 -0.3144 0.062 Uiso 1 1 calc R
C42B C 0.1160(3) 0.8737(3) -0.2818(3) 0.0405(8) Uani 1 1 d .
H42B H 0.0804 0.8743 -0.3459 0.049 Uiso 1 1 calc R
C41B C 0.1906(3) 0.9556(3) -0.2350(3) 0.0375(8) Uani 1 1 d .
H41B H 0.2075 1.0113 -0.2679 0.045 Uiso 1 1 calc R
C27A C 0.8194(4) 0.4636(4) 0.0631(3) 0.0542(11) Uani 1 1 d .
H27A H 0.8035 0.4567 -0.0073 0.065 Uiso 1 1 calc R
C35A C 0.4678(4) 0.7601(3) 0.4502(3) 0.0519(10) Uani 1 1 d .
H35D H 0.5468 0.7862 0.4408 0.078 Uiso 1 1 calc R
H35E H 0.4091 0.8061 0.4282 0.078 Uiso 1 1 calc R
H35F H 0.4579 0.6868 0.4095 0.078 Uiso 1 1 calc R
O31A O 0.51531(17) 0.59097(16) 0.57364(16) 0.0268(4) Uani 1 1 d .
C28B C 0.1735(3) 1.0967(3) 0.4140(3) 0.0497(10) Uani 1 1 d .
H28B H 0.2218 1.1574 0.4412 0.060 Uiso 1 1 calc R
C20B C 0.0579(3) 0.9371(2) 0.1546(2) 0.0235(6) Uani 1 1 d .
H20B H 0.1169 0.9751 0.1218 0.028 Uiso 1 1 calc R
C19B C 0.4530(4) 0.6287(3) -0.1385(3) 0.0554(11) Uani 1 1 d .
H19A H 0.5039 0.6009 -0.0914 0.083 Uiso 1 1 calc R
H19B H 0.4316 0.7025 -0.1071 0.083 Uiso 1 1 calc R
H19C H 0.4949 0.6268 -0.2013 0.083 Uiso 1 1 calc R
C39A C 0.8122(4) 0.8425(3) 0.6382(4) 0.0556(12) Uani 1 1 d .
H39D H 0.8521 0.8295 0.6991 0.083 Uiso 1 1 calc R
H39E H 0.8345 0.9133 0.6294 0.083 Uiso 1 1 calc R
H39F H 0.8352 0.7879 0.5786 0.083 Uiso 1 1 calc R
C26A C 0.8896(4) 0.3920(4) 0.0951(3) 0.0516(11) Uani 1 1 d .
H26A H 0.9230 0.3347 0.0469 0.062 Uiso 1 1 calc R
C43A C 0.8483(3) 0.5364(3) 0.7966(2) 0.0318(7) Uani 1 1 d .
H43A H 0.8966 0.4950 0.8306 0.038 Uiso 1 1 calc R
C6B C 0.0155(3) 0.7369(2) 0.1304(2) 0.0267(6) Uani 1 1 d .
H6B H -0.0609 0.7412 0.1579 0.032 Uiso 1 1 calc R
C27B C 0.1219(4) 1.0438(4) 0.4794(3) 0.0569(11) Uani 1 1 d .
H27B H 0.1351 1.0678 0.5507 0.068 Uiso 1 1 calc R
C16A C 0.8086(4) 0.2070(4) 0.8235(3) 0.0580(12) Uani 1 1 d .
H16A H 0.8358 0.2028 0.8893 0.070 Uiso 1 1 calc R
C28A C 0.7710(3) 0.5468(4) 0.1347(3) 0.0509(11) Uani 1 1 d .
H28A H 0.7222 0.5968 0.1122 0.061 Uiso 1 1 calc R
C16B C 0.2215(4) 0.4442(4) -0.2918(3) 0.0559(12) Uani 1 1 d .
H16B H 0.2085 0.4078 -0.3608 0.067 Uiso 1 1 calc R
C39B C 0.1411(3) 1.1716(3) -0.0788(3) 0.0432(9) Uani 1 1 d .
H39A H 0.0973 1.1237 -0.1345 0.065 Uiso 1 1 calc R
H39B H 0.1180 1.2456 -0.0753 0.065 Uiso 1 1 calc R
H39C H 0.1236 1.1529 -0.0145 0.065 Uiso 1 1 calc R
C3B C 0.1889(2) 0.7859(2) 0.0776(2) 0.0205(5) Uani 1 1 d .
C44B C 0.1482(3) 0.7905(2) -0.1429(2) 0.0238(6) Uani 1 1 d .
H44B H 0.1348 0.7320 -0.1127 0.029 Uiso 1 1 calc R
C13B C 0.2620(3) 0.5509(2) -0.0883(2) 0.0285(7) Uani 1 1 d .
C32B C 0.4143(2) 1.0399(2) -0.0421(2) 0.0233(6) Uani 1 1 d .
C11A C 0.7075(3) 0.0196(3) 0.4561(3) 0.0396(8) Uani 1 1 d .
H11D H 0.7866 0.0274 0.4313 0.059 Uiso 1 1 calc R
H11E H 0.6684 -0.0428 0.4122 0.059 Uiso 1 1 calc R
H11F H 0.7132 0.0101 0.5258 0.059 Uiso 1 1 calc R
C11B C 0.2483(3) 0.4318(2) 0.0849(3) 0.0352(7) Uani 1 1 d .
H11A H 0.1667 0.4507 0.1022 0.053 Uiso 1 1 calc R
H11B H 0.2804 0.3901 0.1311 0.053 Uiso 1 1 calc R
H11C H 0.2509 0.3893 0.0148 0.053 Uiso 1 1 calc R

loop_
_atom_site_aniso_label
_atom_site_aniso_U_11
_atom_site_aniso_U_22
_atom_site_aniso_U_33
_atom_site_aniso_U_23
_atom_site_aniso_U_13
_atom_site_aniso_U_12
Pd1A 0.02161(10) 0.01771(10) 0.01864(10) 0.00351(8) -0.00075(8) -0.00004(8)
Pd1B 0.02004(10) 0.01774(10) 0.02095(11) 0.00639(8) -0.00169(8) -0.00130(8)
I2A 0.07363(18) 0.03755(14) 0.05276(16) -0.00912(11) -0.03921(14) 0.01781(12)
I2B 0.06011(16) 0.04774(15) 0.05141(15) 0.02797(12) -0.03307(12) -0.02642(12)
N7B 0.0227(12) 0.0175(11) 0.0230(12) 0.0037(9) 0.0029(9) 0.0012(9)
C44A 0.0246(14) 0.0234(15) 0.0270(15) 0.0104(12) 0.0007(12) 0.0002(11)
C9A 0.0337(16) 0.0252(16) 0.0401(19) 0.0104(14) -0.0072(14) -0.0058(13)
N36A 0.0290(12) 0.0182(11) 0.0230(12) 0.0012(9) -0.0016(10) -0.0008(9)
N7A 0.0258(12) 0.0197(12) 0.0194(12) 0.0037(9) 0.0030(10) 0.0007(9)
O31B 0.0215(10) 0.0268(11) 0.0374(12) 0.0160(9) -0.0001(8) -0.0003(8)
C8A 0.0250(14) 0.0212(14) 0.0311(15) 0.0087(12) 0.0056(11) -0.0007(11)
C45B 0.0204(13) 0.0230(14) 0.0240(14) 0.0047(11) 0.0005(11) 0.0022(11)
N4A 0.0251(12) 0.0211(12) 0.0241(12) 0.0075(10) 0.0040(9) 0.0021(9)
N36B 0.0279(12) 0.0226(12) 0.0276(13) 0.0114(10) -0.0039(10) -0.0011(10)
C6A 0.0294(15) 0.0252(15) 0.0313(16) 0.0062(13) 0.0098(12) 0.0047(12)
C3A 0.0265(13) 0.0197(13) 0.0134(12) 0.0021(10) -0.0033(10) -0.0004(10)
C22B 0.046(2) 0.039(2) 0.0317(18) 0.0003(15) -0.0067(15) 0.0128(16)
N4B 0.0205(11) 0.0184(11) 0.0249(12) 0.0054(9) 0.0022(9) 0.0009(9)
C45A 0.0223(13) 0.0250(15) 0.0202(13) 0.0064(11) 0.0010(10) -0.0042(11)
C18B 0.049(2) 0.0336(18) 0.0390(19) 0.0164(15) 0.0153(16) 0.0171(15)
C37A 0.0412(19) 0.0190(15) 0.0407(19) 0.0066(14) -0.0099(15) -0.0040(13)
C5A 0.0309(16) 0.0230(15) 0.0334(17) 0.0056(13) 0.0071(13) 0.0077(12)
C29A 0.0285(16) 0.047(2) 0.0396(19) 0.0239(16) -0.0049(14) -0.0114(14)
C30B 0.047(2) 0.042(2) 0.055(2) -0.0034(18) 0.0039(18) -0.0163(17)
C24A 0.0421(19) 0.0387(19) 0.044(2) 0.0120(16) -0.0014(15) -0.0138(15)
C33A 0.0301(16) 0.0300(16) 0.0370(18) 0.0063(14) -0.0022(13) 0.0040(13)
C18A 0.048(2) 0.0324(17) 0.0356(18) 0.0115(14) 0.0111(15) -0.0101(15)
C43B 0.0385(19) 0.0354(18) 0.0268(17) 0.0006(14) -0.0058(14) -0.0053(14)
C14A 0.042(2) 0.0388(19) 0.0350(19) 0.0115(15) -0.0060(15) -0.0038(15)
C14B 0.0369(18) 0.0338(18) 0.0328(18) 0.0036(14) -0.0023(14) 0.0076(14)
C40B 0.0294(15) 0.0275(15) 0.0213(14) 0.0071(12) -0.0036(11) 0.0015(12)
C37B 0.0327(17) 0.0258(17) 0.0414(19) 0.0149(15) -0.0049(14) 0.0030(13)
C8B 0.0192(13) 0.0209(13) 0.0308(15) 0.0095(12) 0.0054(11) 0.0031(10)
C5B 0.0283(15) 0.0218(14) 0.0322(16) 0.0065(12) 0.0031(12) -0.0025(11)
C30A 0.050(2) 0.054(2) 0.065(3) 0.034(2) 0.008(2) 0.0170(19)
C42A 0.050(2) 0.0366(18) 0.0239(16) 0.0037(13) -0.0117(14) -0.0061(15)
C32A 0.0265(14) 0.0259(15) 0.0201(14) 0.0018(11) 0.0043(11) 0.0027(11)
C23B 0.0277(17) 0.049(2) 0.058(2) 0.0207(19) 0.0064(16) 0.0090(15)
C25B 0.045(2) 0.0374(19) 0.0298(18) 0.0095(15) 0.0007(15) 0.0026(15)
C17A 0.083(3) 0.046(2) 0.0265(18) 0.0058(16) 0.0106(19) -0.023(2)
C25A 0.046(2) 0.041(2) 0.0287(18) 0.0069(15) 0.0021(15) -0.0053(16)
C21B 0.0299(15) 0.0254(15) 0.0293(16) 0.0020(12) 0.0008(12) 0.0077(12)
C34B 0.0266(15) 0.0384(19) 0.046(2) 0.0088(15) -0.0047(14) -0.0046(13)
C9B 0.0290(15) 0.0236(15) 0.0345(17) 0.0115(13) -0.0015(13) 0.0012(12)
C13A 0.0364(17) 0.0265(16) 0.0310(16) 0.0101(13) 0.0032(13) -0.0062(13)
C24B 0.0404(18) 0.0276(16) 0.046(2) 0.0040(14) 0.0006(15) 0.0130(14)
C10B 0.0314(18) 0.054(2) 0.066(3) 0.031(2) 0.0025(17) 0.0158(16)
C22A 0.0393(19) 0.057(2) 0.0263(17) 0.0104(16) -0.0030(14) -0.0148(16)
C26B 0.061(3) 0.056(3) 0.0306(19) 0.0134(17) -0.0003(18) 0.013(2)
C33B 0.0288(15) 0.0244(15) 0.0283(15) 0.0076(12) -0.0009(12) -0.0035(12)
C15A 0.053(2) 0.059(3) 0.047(2) 0.024(2) -0.0164(18) -0.0107(19)
C12A 0.066(3) 0.0293(18) 0.045(2) 0.0065(16) -0.0203(19) -0.0034(17)
C21A 0.0282(15) 0.0297(16) 0.0243(15) 0.0065(12) 0.0015(12) -0.0055(12)
C35B 0.048(2) 0.0386(19) 0.0334(19) 0.0026(15) -0.0013(16) 0.0000(16)
C40A 0.0264(14) 0.0251(14) 0.0228(14) 0.0051(11) -0.0009(11) -0.0062(11)
C41A 0.0480(19) 0.0266(16) 0.0289(16) 0.0005(13) -0.0031(14) -0.0015(14)
C34A 0.0287(19) 0.066(3) 0.116(4) 0.037(3) 0.006(2) 0.0119(19)
C10A 0.041(2) 0.045(2) 0.080(3) 0.010(2) -0.006(2) -0.0186(18)
C31B 0.0290(15) 0.0286(16) 0.0280(16) 0.0013(12) -0.0023(12) 0.0061(12)
C31A 0.0301(15) 0.0356(17) 0.0265(15) 0.0114(13) -0.0001(12) -0.0092(13)
C15B 0.045(2) 0.049(2) 0.042(2) -0.0027(17) -0.0125(17) 0.0151(17)
C38B 0.064(3) 0.043(2) 0.058(3) 0.035(2) -0.001(2) 0.0011(18)
C23A 0.0265(16) 0.048(2) 0.050(2) 0.0096(18) 0.0070(15) -0.0048(15)
C38A 0.090(3) 0.0257(18) 0.048(2) -0.0057(16) -0.009(2) 0.0035(19)
C12B 0.052(2) 0.0351(18) 0.0369(19) 0.0159(15) -0.0105(16) -0.0005(16)
C20A 0.0285(15) 0.0220(14) 0.0224(15) 0.0062(11) 0.0046(12) 0.0006(11)
C29B 0.0323(17) 0.0341(18) 0.0369(18) -0.0018(14) 0.0004(14) 0.0064(14)
C19A 0.058(2) 0.045(2) 0.055(2) 0.0146(19) 0.030(2) 0.0011(18)
C17B 0.074(3) 0.054(2) 0.034(2) 0.0185(18) 0.0203(19) 0.031(2)
C42B 0.050(2) 0.046(2) 0.0259(17) 0.0096(15) -0.0132(15) -0.0055(16)
C41B 0.0452(19) 0.0405(19) 0.0308(17) 0.0174(15) -0.0100(14) -0.0050(15)
C27A 0.057(2) 0.079(3) 0.0277(19) 0.017(2) -0.0105(17) -0.034(2)
C35A 0.071(3) 0.048(2) 0.037(2) 0.0101(17) -0.0105(19) 0.013(2)
O31A 0.0215(10) 0.0234(10) 0.0336(12) 0.0024(9) 0.0015(8) 0.0000(8)
C28B 0.044(2) 0.048(2) 0.046(2) -0.0096(18) -0.0105(17) -0.0001(17)
C20B 0.0264(15) 0.0190(14) 0.0237(15) 0.0017(11) 0.0042(12) 0.0019(11)
C19B 0.058(2) 0.045(2) 0.066(3) 0.016(2) 0.037(2) 0.0009(19)
C39A 0.041(2) 0.047(2) 0.089(4) 0.037(2) -0.011(2) -0.0092(18)
C26A 0.060(3) 0.063(3) 0.027(2) 0.0021(18) -0.0013(18) -0.021(2)
C43A 0.0309(17) 0.0408(19) 0.0262(16) 0.0135(14) -0.0073(13) -0.0022(14)
C6B 0.0229(14) 0.0239(15) 0.0331(16) 0.0054(12) 0.0059(12) -0.0011(11)
C27B 0.067(3) 0.069(3) 0.029(2) 0.0002(19) -0.0119(18) 0.018(2)
C16A 0.078(3) 0.065(3) 0.033(2) 0.016(2) -0.016(2) -0.025(2)
C28A 0.0352(19) 0.079(3) 0.050(2) 0.040(2) -0.0128(17) -0.0193(19)
C16B 0.073(3) 0.062(3) 0.0286(19) 0.0025(18) -0.0052(19) 0.033(2)
C39B 0.035(2) 0.037(2) 0.058(3) 0.0130(18) -0.0085(18) 0.0005(15)
C3B 0.0251(13) 0.0194(13) 0.0179(13) 0.0059(10) -0.0025(10) 0.0011(10)
C44B 0.0257(14) 0.0182(14) 0.0255(15) 0.0013(11) 0.0016(11) 0.0022(11)
C13B 0.0353(16) 0.0250(16) 0.0273(15) 0.0101(12) 0.0057(13) 0.0121(12)
C32B 0.0243(14) 0.0226(14) 0.0243(14) 0.0076(11) 0.0048(11) -0.0014(11)
C11A 0.052(2) 0.0228(16) 0.045(2) 0.0106(14) -0.0082(16) -0.0033(14)
C11B 0.0430(19) 0.0223(15) 0.0428(19) 0.0131(14) -0.0016(15) 0.0016(13)

loop_
_atom_type_symbol
_atom_type_description
_atom_type_scat_dispersion_real
_atom_type_scat_dispersion_imag
_atom_type_scat_source
C C 0.0033 0.0016 'International Tables Vol C Tables 4.2.6.8 and 6.1.1.4'
H H 0.0000 0.0000 'International Tables Vol C Tables 4.2.6.8 and 6.1.1.4'
I I -0.4742 1.8119 'International Tables Vol C Tables 4.2.6.8 and 6.1.1.4'
N N 0.0061 0.0033 'International Tables Vol C Tables 4.2.6.8 and 6.1.1.4'
O O 0.0106 0.0060 'International Tables Vol C Tables 4.2.6.8 and 6.1.1.4'
Pd Pd -0.9988 1.0072 'International Tables Vol C Tables 4.2.6.8 and 6.1.1.4'

loop_
_exptl_crystal_face_index_h
_exptl_crystal_face_index_k
_exptl_crystal_face_index_l
_exptl_crystal_face_perp_dist
_exptl_oxdiff_crystal_face_indexfrac_h
_exptl_oxdiff_crystal_face_indexfrac_k
_exptl_oxdiff_crystal_face_indexfrac_l
_exptl_oxdiff_crystal_face_x
_exptl_oxdiff_crystal_face_y
_exptl_oxdiff_crystal_face_z
1 0 1 0.1229 1.0000 0.0000 1.0000 0.0828 -0.0083 0.0060
0 -1 1 0.0961 -0.0000 -1.0000 1.0000 0.0226 0.0019 0.0646
-1 0 -1 0.1639 -1.0000 -0.0000 -1.0000 -0.0828 0.0083 -0.0060
0 1 -1 0.1267 0.0000 1.0000 -1.0000 -0.0226 -0.0019 -0.0646
0 0 -1 0.1392 0.0000 -0.0000 -1.0000 -0.0379 -0.0329 -0.0197
0 0 1 0.0919 -0.0000 0.0000 1.0000 0.0379 0.0329 0.0197
-1 -1 0 0.2044 -1.0000 -1.0000 0.0000 -0.0602 0.0102 0.0586
1 1 0 0.1422 1.0000 1.0000 -0.0000 0.0602 -0.0102 -0.0586
0 -1 -1 0.1357 0.0000 -1.0000 -1.0000 -0.0533 -0.0638 0.0252
0 1 2 0.1016 -0.0000 1.0000 2.0000 0.0912 0.0967 -0.0055
0 -1 0 0.1008 0.0000 -1.0000 0.0000 -0.0153 -0.0310 0.0449
-1 0 0 0.2027 -1.0000 0.0000 0.0000 -0.0448 0.0411 0.0137
1 0 0 0.1639 1.0000 -0.0000 -0.0000 0.0448 -0.0411 -0.0137

loop_
_geom_angle_atom_site_label_1
_geom_angle_atom_site_label_2
_geom_angle_atom_site_label_3
_geom_angle
C3A Pd1A I2A 95.11(8)
C3A Pd1A C45A 93.64(11)
C3A Pd1A O31A 178.62(10)
C45A Pd1A I2A 170.95(8)
C45A Pd1A O31A 85.29(10)
O31A Pd1A I2A 85.92(6)
O31B Pd1B I2B 87.67(6)
C45B Pd1B I2B 172.75(8)
C45B Pd1B O31B 85.43(10)
C3B Pd1B I2B 96.08(8)
C3B Pd1B O31B 176.22(10)
C3B Pd1B C45B 90.81(11)
C6B N7B C20B 126.8(2)
C3B N7B C20B 123.1(2)
C3B N7B C6B 110.1(2)
C45A C44A C43A 122.5(3)
C12A C9A C8A 110.0(2)
C12A C9A C10A 109.8(3)
C10A C9A C8A 106.2(3)
C11A C9A C8A 115.2(3)
C11A C9A C12A 108.4(3)
C11A C9A C10A 107.1(3)
C32A N36A C37A 119.6(3)
C32A N36A C40A 119.5(2)
C40A N36A C37A 120.8(2)
C6A N7A C20A 126.2(2)
C3A N7A C6A 110.3(2)
C3A N7A C20A 123.4(2)
C32B O31B Pd1B 117.00(18)
N4A C8A C9A 113.5(2)
N4A C8A C13A 110.3(2)
C13A C8A C9A 115.8(2)
C40B C45B Pd1B 119.4(2)
C44B C45B Pd1B 122.8(2)
C44B C45B C40B 117.5(3)
C3A N4A C8A 123.4(2)
C3A N4A C5A 109.9(2)
C5A N4A C8A 126.7(2)
C40B N36B C37B 120.0(2)
C32B N36B C40B 120.8(2)
C32B N36B C37B 119.1(2)
C5A C6A N7A 106.9(3)
N7A C3A Pd1A 128.3(2)
N7A C3A N4A 105.5(2)
N4A C3A Pd1A 126.2(2)
C5B N4B C8B 127.2(2)
C3B N4B C8B 122.5(2)
C3B N4B C5B 110.3(2)
C44A C45A Pd1A 123.2(2)
C44A C45A C40A 116.8(3)
C40A C45A Pd1A 118.8(2)
C17B C18B C19B 119.0(3)
C13B C18B C17B 117.9(4)
C13B C18B C19B 123.1(3)
N36A C37A C38A 114.6(3)
N36A C37A C39A 111.1(3)
C39A C37A C38A 111.5(3)
C6A C5A N4A 107.4(3)
C31A C29A C30A 123.6(3)
C28A C29A C30A 117.8(3)
C28A C29A C31A 118.6(4)
C32A C33A C34A 108.1(3)
C32A C33A C35A 109.7(3)
C35A C33A C34A 110.6(4)
C17A C18A C19A 119.9(4)
C13A C18A C17A 117.2(4)
C13A C18A C19A 122.9(3)
C42B C43B C44B 118.5(3)
C15A C14A C13A 122.0(4)
C15B C14B C13B 122.4(4)
C45B C40B N36B 123.2(3)
C45B C40B C41B 120.1(3)
C41B C40B N36B 116.7(3)
N36B C37B C38B 113.9(3)
N36B C37B C39B 111.1(3)
C39B C37B C38B 113.6(3)
N4B C8B C9B 112.6(2)
N4B C8B C13B 112.1(2)
C13B C8B C9B 115.7(2)
C6B C5B N4B 107.0(3)
C43A C42A C41A 119.4(3)
N36A C32A C33A 121.8(3)
O31A C32A N36A 121.5(3)
O31A C32A C33A 116.7(3)
C26B C25B C31B 121.4(4)
C16A C17A C18A 122.6(4)
C26A C25A C31A 122.2(4)
C22B C21B C23B 109.3(3)
C22B C21B C20B 109.1(3)
C23B C21B C20B 115.9(3)
C24B C21B C22B 107.8(3)
C24B C21B C23B 107.3(3)
C24B C21B C20B 107.2(3)
C10B C9B C8B 106.3(3)
C12B C9B C8B 109.5(2)
C12B C9B C10B 109.0(3)
C11B C9B C8B 115.1(3)
C11B C9B C10B 107.2(3)
C11B C9B C12B 109.6(3)
C18A C13A C8A 121.0(3)
C14A C13A C8A 120.2(3)
C14A C13A C18A 118.8(3)
C27B C26B C25B 119.8(4)
C34B C33B C35B 108.9(3)
C32B C33B C34B 110.3(3)
C32B C33B C35B 108.2(3)
C16A C15A C14A 119.7(4)
C24A C21A C22A 107.8(3)
C24A C21A C23A 107.8(3)
C24A C21A C20A 107.7(3)
C22A C21A C23A 109.6(3)
C22A C21A C20A 107.7(2)
C23A C21A C20A 116.0(3)
C45A C40A N36A 123.0(3)
C41A C40A N36A 116.1(3)
C41A C40A C45A 120.9(3)
C42A C41A C40A 120.8(3)
C25B C31B C29B 119.0(3)
C25B C31B C20B 120.3(3)
C29B C31B C20B 120.6(3)
C29A C31A C20A 121.1(3)
C25A C31A C29A 118.2(3)
C25A C31A C20A 120.7(3)
C14B C15B C16B 119.3(4)
N7A C20A C21A 113.5(2)
N7A C20A C31A 111.1(2)
C31A C20A C21A 115.4(2)
C31B C29B C30B 123.8(3)
C28B C29B C30B 118.3(3)
C28B C29B C31B 117.9(3)
C16B C17B C18B 122.5(4)
C41B C42B C43B 120.4(3)
C42B C41B C40B 120.9(3)
C26A C27A C28A 119.3(4)
C32A O31A Pd1A 118.47(18)
C27B C28B C29B 122.1(4)
N7B C20B C21B 114.4(2)
N7B C20B C31B 110.1(2)
C31B C20B C21B 115.0(2)
C27A C26A C25A 119.9(4)
C42A C43A C44A 119.6(3)
C5B C6B N7B 107.4(2)
C26B C27B C28B 119.7(4)
C15A C16A C17A 119.8(4)
C27A C28A C29A 121.8(4)
C17B C16B C15B 119.7(4)
N7B C3B Pd1B 128.8(2)
N7B C3B N4B 105.1(2)
N4B C3B Pd1B 125.8(2)
C45B C44B C43B 122.5(3)
C18B C13B C8B 121.1(3)
C14B C13B C18B 118.1(3)
C14B C13B C8B 120.8(3)
O31B C32B N36B 121.8(3)
O31B C32B C33B 117.0(3)
N36B C32B C33B 121.2(2)

loop_
_geom_bond_atom_site_label_1
_geom_bond_atom_site_label_2
_geom_bond_distance
Pd1A I2A 2.6739(3)
Pd1A C3A 1.973(3)
Pd1A C45A 1.999(3)
Pd1A O31A 2.076(2)
Pd1B I2B 2.6809(3)
Pd1B O31B 2.0916(19)
Pd1B C45B 1.994(3)
Pd1B C3B 1.966(3)
N7B C20B 1.481(4)
N7B C6B 1.387(4)
N7B C3B 1.360(4)
C44A C45A 1.394(4)
C44A C43A 1.400(4)
C9A C8A 1.569(4)
C9A C12A 1.534(5)
C9A C10A 1.535(5)
C9A C11A 1.532(5)
N36A C37A 1.488(4)
N36A C32A 1.350(4)
N36A C40A 1.447(4)
N7A C6A 1.393(4)
N7A C3A 1.352(4)
N7A C20A 1.477(4)
O31B C32B 1.254(3)
C8A N4A 1.479(3)
C8A C13A 1.531(4)
C45B C40B 1.401(4)
C45B C44B 1.395(4)
N4A C3A 1.365(4)
N4A C5A 1.387(4)
N36B C40B 1.444(4)
N36B C37B 1.500(4)
N36B C32B 1.354(4)
C6A C5A 1.344(4)
C22B C21B 1.521(5)
N4B C8B 1.483(3)
N4B C5B 1.384(4)
N4B C3B 1.364(4)
C45A C40A 1.404(4)
C18B C17B 1.412(6)
C18B C19B 1.504(6)
C18B C13B 1.408(5)
C37A C38A 1.530(5)
C37A C39A 1.522(5)
C29A C30A 1.499(6)
C29A C31A 1.401(5)
C29A C28A 1.400(5)
C30B C29B 1.499(5)
C24A C21A 1.527(4)
C33A C32A 1.517(4)
C33A C34A 1.520(5)
C33A C35A 1.518(5)
C18A C17A 1.408(5)
C18A C13A 1.399(5)
C18A C19A 1.505(6)
C43B C42B 1.383(5)
C43B C44B 1.401(4)
C14A C13A 1.396(5)
C14A C15A 1.372(5)
C14B C15B 1.377(5)
C14B C13B 1.399(5)
C40B C41B 1.403(4)
C37B C38B 1.527(5)
C37B C39B 1.523(5)
C8B C9B 1.578(4)
C8B C13B 1.517(4)
C5B C6B 1.342(4)
C42A C41A 1.390(5)
C42A C43A 1.378(5)
C32A O31A 1.251(4)
C23B C21B 1.535(5)
C25B C26B 1.386(6)
C25B C31B 1.397(5)
C17A C16A 1.364(7)
C25A C31A 1.391(5)
C25A C26A 1.386(5)
C21B C24B 1.521(4)
C21B C20B 1.568(4)
C34B C33B 1.525(4)
C9B C10B 1.538(5)
C9B C12B 1.533(5)
C9B C11B 1.522(4)
C22A C21A 1.531(4)
C26B C27B 1.369(6)
C33B C35B 1.532(5)
C33B C32B 1.521(4)
C15A C16A 1.357(6)
C21A C23A 1.539(5)
C21A C20A 1.559(4)
C40A C41A 1.396(4)
C31B C29B 1.405(5)
C31B C20B 1.539(4)
C31A C20A 1.537(4)
C15B C16B 1.380(6)
C29B C28B 1.404(5)
C17B C16B 1.360(7)
C42B C41B 1.375(5)
C27A C26A 1.359(7)
C27A C28A 1.390(6)
C28B C27B 1.376(6)
